data_9007925
loop_
_publ_author_name
'Hatscher, S. T.'
'Urland, W.'

_publ_section_title
;
 Dysprosium thiosilicate, Dy4(SiS4)3
;
_journal_name_full 'Acta Crystallographica, Section E'
_journal_page_first i74
_journal_page_last i75
_journal_paper_doi 10.1107/S1600536802014137
_journal_volume 58
_journal_year 2002
_chemical_formula_structural Dy4(SiS4)3
_chemical_formula_sum 'Dy4 S12 Si3'
_space_group_IT_number 14
_symmetry_space_group_name_Hall '-P 2yn'
_symmetry_space_group_name_H-M 'P 1 21/n 1'
_cell_angle_alpha 90
_cell_angle_beta 102.86
_cell_angle_gamma 90
_cell_length_a 9.813
_cell_length_b 10.9387
_cell_length_c 16.360
_cell_formula_units_Z 4
_cell_volume 1712.058
_database_code_amcsd 0010383
_exptl_crystal_density_diffrn 4.341
_cod_original_cell_volume 1712.057
_cod_original_formula_sum 'Dy4 Si3 S12'
_cod_database_code 9007925
_amcsd_formula_title Dy4(SiS4)3

loop_
_space_group_symop_operation_xyz
x,y,z
1/2+x,1/2-y,1/2+z
1/2-x,1/2+y,1/2-z
-x,-y,-z

loop_
_atom_site_aniso_label
_atom_site_aniso_U_11
_atom_site_aniso_U_22
_atom_site_aniso_U_33
_atom_site_aniso_U_12
_atom_site_aniso_U_13
_atom_site_aniso_U_23
Dy1 0.01038 0.00939 0.01267 0.00096 0.00202 0.00137
Dy2 0.00816 0.01019 0.01199 0.00129 0.00136 0.00045
Dy3 0.00955 0.01044 0.01395 0.00056 -0.00058 -0.00045
Dy4 0.01157 0.01701 0.01117 -0.00360 0.00366 -0.00137
Si1 0.01050 0.00950 0.01000 0.00160 0.00060 -0.00050
Si2 0.00970 0.01080 0.00980 0.00160 0.00080 -0.00070
Si3 0.00860 0.00990 0.01010 0.00030 0.00160 0.00150
S1 0.00810 0.01630 0.01500 0.00130 0.00340 0.00450
S2 0.00890 0.01390 0.01060 0.00060 0.00070 -0.00140
S3 0.01250 0.01190 0.01030 0.00020 0.00250 -0.00120
S4 0.00810 0.00950 0.01170 0.00040 0.00140 -0.00070
S5 0.01040 0.01070 0.01180 0.00050 0.00210 0.00120
S6 0.00960 0.01480 0.01610 0.00160 0.00130 0.00130
S7 0.01180 0.00960 0.01460 0.00090 0.00140 0.00220
S8 0.01240 0.01540 0.01290 0.00350 -0.00080 0.00270
S9 0.01240 0.01380 0.01310 0.00270 0.00350 -0.00080
S10 0.00930 0.00960 0.01410 0.00150 -0.00050 -0.00110
S11 0.01320 0.01000 0.01290 0.00030 0.00260 -0.00120
S12 0.01200 0.00890 0.01380 -0.00150 0.00300 -0.00130

loop_
_atom_site_label
_atom_site_fract_x
_atom_site_fract_y
_atom_site_fract_z
_atom_site_U_iso_or_equiv
Dy1 0.61037 0.98387 0.12499 0.01090
Dy2 0.87638 0.65205 0.05968 0.01025
Dy3 0.53109 0.37677 0.13105 0.01181
Dy4 0.32137 0.76108 0.28899 0.01307
Si1 0.22185 0.55471 0.11744 0.01030
Si2 0.70047 0.88347 0.93948 0.01030
Si3 0.70889 0.71649 0.23333 0.00960
S1 0.50347 0.77960 0.18937 0.01300
S2 0.41939 0.15310 0.18410 0.01130
S3 0.74682 0.21352 0.13550 0.01150
S4 0.84701 0.83727 0.18728 0.00990
S5 0.61230 0.75951 0.01329 0.01100
S6 0.91010 0.84639 0.94613 0.01370
S7 0.04205 0.43674 0.09416 0.01230
S8 0.34970 0.48068 0.22872 0.01410
S9 0.66502 0.47329 0.97688 0.01300
S10 0.15065 0.73252 0.12650 0.01150
S11 0.65770 0.05886 0.97265 0.01210
S12 0.75600 0.54329 0.18751 0.01150

loop_
_cod_related_entry_id
_cod_related_entry_database
_cod_related_entry_code
1 AMCSD 0010383
